data_1546576
loop_
_publ_author_name
'Gunawardana, C. A.'
'Desper, J.'
'Sinha, A. S.'
'&#x00D0;akovi\'c, M.'
'Aaker\"oy, C. B.'

_publ_section_title
;
 Competition and selectivity in supramolecular synthesis: structural
 landscape around 1-(pyridylmethyl)-2,2&#x2032;-biimidazoles
;
_journal_name_full 'Faraday Discuss.'
_journal_paper_doi 10.1039/C7FD00080D
_journal_year 2017
_chemical_formula_moiety
;
(C12 H11 N5)2 (C6 H10 O4)
;
_chemical_formula_sum 'C30 H32 N10 O4'
_chemical_formula_weight 596.65
_chemical_name_systematic
;
CG-P2-A2-HBD2 [N-(3-pyridylmethyl)-2,2-biimidazole]2, HOOC-(CH2)4-COOH
;
_space_group_crystal_system triclinic
_space_group_IT_number 2
_space_group_name_Hall '-P 1'
_space_group_name_H-M_alt 'P -1'
_symmetry_space_group_name_Hall '-P 1'
_symmetry_space_group_name_H-M 'P -1'
_atom_sites_solution_hydrogens mixed
_audit_update_record
;
2017-02-17 deposited with the CCDC.
2017-04-04 downloaded from the CCDC.
;
_cell_angle_alpha 79.276(6)
_cell_angle_beta 82.529(5)
_cell_angle_gamma 70.640(5)
_cell_formula_units_Z 2
_cell_length_a 8.0078(17)
_cell_length_b 10.167(2)
_cell_length_c 18.969(4)
_cell_measurement_reflns_used 9948
_cell_measurement_temperature 120(2)
_cell_measurement_theta_max 31.50
_cell_measurement_theta_min 2.70
_cell_volume 1427.7(5)
_computing_cell_refinement 'Bruker SAINT'
_computing_data_collection 'Bruker APEX2'
_computing_data_reduction 'Bruker SAINT'
_computing_molecular_graphics 'Bruker SHELXTL'
_computing_publication_material 'Bruker SHELXTL'
_computing_structure_refinement 'SHELXL-2013 (Sheldrick, 2013)'
_computing_structure_solution 'SHELXS-97 (Sheldrick 2008)'
_diffrn_ambient_temperature 120(2)
_diffrn_measured_fraction_theta_full 0.995
_diffrn_measured_fraction_theta_max 0.936
_diffrn_measurement_device_type 'Bruker APEX-II CCD'
_diffrn_measurement_method '\f and \w scans'
_diffrn_radiation_type MoK\a
_diffrn_radiation_wavelength 0.71073
_diffrn_reflns_av_R_equivalents 0.0400
_diffrn_reflns_av_unetI/netI 0.0255
_diffrn_reflns_Laue_measured_fraction_full 0.995
_diffrn_reflns_Laue_measured_fraction_max 0.936
_diffrn_reflns_limit_h_max 11
_diffrn_reflns_limit_h_min -11
_diffrn_reflns_limit_k_max 14
_diffrn_reflns_limit_k_min -14
_diffrn_reflns_limit_l_max 27
_diffrn_reflns_limit_l_min -27
_diffrn_reflns_number 52300
_diffrn_reflns_point_group_measured_fraction_full 0.995
_diffrn_reflns_point_group_measured_fraction_max 0.936
_diffrn_reflns_theta_full 30.000
_diffrn_reflns_theta_max 31.509
_diffrn_reflns_theta_min 1.095
_exptl_absorpt_coefficient_mu 0.097
_exptl_absorpt_correction_T_max 0.972
_exptl_absorpt_correction_T_min 0.855
_exptl_absorpt_correction_type multi-scan
_exptl_absorpt_process_details SADABS
_exptl_crystal_colour pink
_exptl_crystal_density_diffrn 1.388
_exptl_crystal_description prism
_exptl_crystal_F_000 628
_exptl_crystal_size_max 0.340
_exptl_crystal_size_mid 0.320
_exptl_crystal_size_min 0.300
_refine_diff_density_max 0.547
_refine_diff_density_min -0.322
_refine_diff_density_rms 0.060
_refine_ls_extinction_method none
_refine_ls_goodness_of_fit_ref 1.083
_refine_ls_hydrogen_treatment mixed
_refine_ls_matrix_type full
_refine_ls_number_parameters 409
_refine_ls_number_reflns 8898
_refine_ls_number_restraints 0
_refine_ls_restrained_S_all 1.083
_refine_ls_R_factor_all 0.0524
_refine_ls_R_factor_gt 0.0444
_refine_ls_shift/su_max 0.001
_refine_ls_shift/su_mean 0.000
_refine_ls_structure_factor_coef Fsqd
_refine_ls_weighting_details 'w=1/[\s^2^(Fo^2^)+(0.0800P)^2^+0.2500P] where P=(Fo^2^+2Fc^2^)/3'
_refine_ls_weighting_scheme calc
_refine_ls_wR_factor_gt 0.1298
_refine_ls_wR_factor_ref 0.1399
_reflns_Friedel_coverage 0.000
_reflns_number_gt 7471
_reflns_number_total 8898
_reflns_threshold_expression 'I > 2\s(I)'
_cod_data_source_file c7fd00080d2.cif
_cod_data_source_block A2-HBD3
_cod_original_cell_volume 1427.8(5)
_cod_database_code 1546576
_shelx_space_group_comment
;
The symmetry employed for this shelxl refinement is uniquely defined
by the following loop, which should always be used as a source of
symmetry information in preference to the above space-group names.
They are only intended as comments.
;
_shelx_estimated_absorpt_t_min 0.968
_shelx_estimated_absorpt_t_max 0.972
_shelxl_version_number 2013-4

loop_
_space_group_symop_operation_xyz
'x, y, z'
'-x, -y, -z'

loop_
_atom_site_label
_atom_site_type_symbol
_atom_site_fract_x
_atom_site_fract_y
_atom_site_fract_z
_atom_site_U_iso_or_equiv
_atom_site_adp_type
_atom_site_occupancy
_atom_site_site_symmetry_order
_atom_site_calc_flag
_atom_site_refinement_flags_posn
_atom_site_refinement_flags_adp
N11 N 1.85947(9) 0.18213(8) 0.20909(4) 0.01695(15) Uani 1 1 d . .
C12 C 1.87707(11) 0.18938(9) 0.13601(5) 0.01754(16) Uani 1 1 d . .
N13 N 2.00450(10) 0.24404(8) 0.10683(4) 0.02045(16) Uani 1 1 d . .
C14 C 2.06881(12) 0.27482(10) 0.16364(5) 0.02155(18) Uani 1 1 d . .
H14 H 2.1614 0.3155 0.1594 0.026 Uiso 1 1 calc R U
C15 C 1.98040(11) 0.23852(10) 0.22677(5) 0.01987(17) Uani 1 1 d . .
H15 H 1.9985 0.2498 0.2735 0.024 Uiso 1 1 calc R U
N21 N 1.78696(12) 0.15897(9) 0.02275(4) 0.02560(18) Uani 1 1 d . .
H21 H 1.8781(18) 0.1831(14) -0.0082(7) 0.031 Uiso 1 1 d . U
C22 C 1.76265(12) 0.15180(9) 0.09520(5) 0.02002(17) Uani 1 1 d . .
N23 N 1.61807(11) 0.11691(9) 0.12149(4) 0.02588(18) Uani 1 1 d . .
C24 C 1.54703(15) 0.10161(12) 0.06244(6) 0.0317(2) Uani 1 1 d . .
H24 H 1.4422 0.0766 0.0640 0.038 Uiso 1 1 calc R U
C25 C 1.64898(16) 0.12765(12) 0.00123(6) 0.0321(2) Uani 1 1 d . .
H25 H 1.6286 0.1247 -0.0466 0.039 Uiso 1 1 calc R U
N31 N 1.28191(10) 0.25213(8) 0.34532(4) 0.02032(16) Uani 1 1 d . .
C32 C 1.44725(11) 0.17205(9) 0.32814(5) 0.01802(16) Uani 1 1 d . .
H32 H 1.4874 0.0776 0.3521 0.022 Uiso 1 1 calc R U
C33 C 1.56334(11) 0.22040(9) 0.27681(4) 0.01562(15) Uani 1 1 d . .
C34 C 1.50405(11) 0.35836(9) 0.24193(5) 0.01930(17) Uani 1 1 d . .
H34 H 1.5792 0.3948 0.2064 0.023 Uiso 1 1 calc R U
C35 C 1.33259(12) 0.44254(10) 0.25981(5) 0.02296(19) Uani 1 1 d . .
H35 H 1.2890 0.5374 0.2368 0.028 Uiso 1 1 calc R U
C36 C 1.22678(12) 0.38582(10) 0.31165(5) 0.02237(18) Uani 1 1 d . .
H36 H 1.1103 0.4439 0.3239 0.027 Uiso 1 1 calc R U
C37 C 1.74584(11) 0.11969(9) 0.26151(5) 0.01904(17) Uani 1 1 d . .
H37A H 1.8049 0.0834 0.3071 0.023 Uiso 1 1 calc R U
H37B H 1.7332 0.0383 0.2436 0.023 Uiso 1 1 calc R U
C71 C 0.87627(11) 0.23932(9) 0.42713(5) 0.01755(16) Uani 1 1 d . .
O71 O 1.04153(9) 0.15131(8) 0.43111(4) 0.02635(16) Uani 1 1 d . .
H71 H 1.1209(19) 0.1915(15) 0.4007(8) 0.032 Uiso 1 1 d . U
O72 O 0.83905(9) 0.35438(7) 0.38975(4) 0.02478(15) Uani 1 1 d . .
C72 C 0.74266(11) 0.17817(9) 0.47249(5) 0.01905(17) Uani 1 1 d . .
H72A H 0.7852 0.1397 0.5211 0.023 Uiso 1 1 calc R U
H72B H 0.7352 0.0988 0.4510 0.023 Uiso 1 1 calc R U
C73 C 0.55780(11) 0.28435(9) 0.47950(5) 0.01792(16) Uani 1 1 d . .
H73A H 0.5168 0.3264 0.4309 0.022 Uiso 1 1 calc R U
H73B H 0.5634 0.3612 0.5035 0.022 Uiso 1 1 calc R U
C74 C 0.42408(11) 0.21713(9) 0.52253(5) 0.01780(16) Uani 1 1 d . .
H74A H 0.4188 0.1401 0.4986 0.021 Uiso 1 1 calc R U
H74B H 0.4648 0.1753 0.5712 0.021 Uiso 1 1 calc R U
C75 C 0.23903(11) 0.32340(9) 0.52930(5) 0.01876(17) Uani 1 1 d . .
H75A H 0.2465 0.4032 0.5503 0.023 Uiso 1 1 calc R U
H75B H 0.1965 0.3611 0.4806 0.023 Uiso 1 1 calc R U
C76 C 0.10545(11) 0.26306(9) 0.57494(5) 0.01731(16) Uani 1 1 d . .
O76 O -0.06001(9) 0.34987(8) 0.57023(4) 0.02658(16) Uani 1 1 d . .
H76 H -0.1357(19) 0.3120(15) 0.5991(8) 0.032 Uiso 1 1 d . U
O77 O 0.14286(9) 0.14898(7) 0.61344(4) 0.02510(15) Uani 1 1 d . .
N41 N -0.87148(9) 0.31485(8) 0.79646(4) 0.01716(15) Uani 1 1 d . .
C42 C -0.88520(11) 0.30637(9) 0.86960(4) 0.01701(16) Uani 1 1 d . .
N43 N -0.99068(10) 0.23107(8) 0.90049(4) 0.02052(16) Uani 1 1 d . .
C44 C -1.04375(12) 0.18819(10) 0.84463(5) 0.02207(18) Uani 1 1 d . .
H44 H -1.1200 0.1320 0.8501 0.026 Uiso 1 1 calc R U
C45 C -0.97107(12) 0.23805(10) 0.78034(5) 0.01994(17) Uani 1 1 d . .
H45 H -0.9860 0.2229 0.7339 0.024 Uiso 1 1 calc R U
N51 N -0.82908(11) 0.36885(9) 0.98110(4) 0.02187(16) Uani 1 1 d . .
H51 H -0.8981(17) 0.3243(14) 1.0127(7) 0.026 Uiso 1 1 d . U
C52 C -0.79683(11) 0.37031(9) 0.90907(5) 0.01835(17) Uani 1 1 d . .
N53 N -0.68129(11) 0.43803(9) 0.88149(4) 0.02365(17) Uani 1 1 d . .
C54 C -0.64076(13) 0.48333(11) 0.93905(5) 0.0271(2) Uani 1 1 d . .
H54 H -0.5615 0.5363 0.9363 0.032 Uiso 1 1 calc R U
C55 C -0.73037(14) 0.44157(11) 1.00081(5) 0.0272(2) Uani 1 1 d . .
H55 H -0.7253 0.4593 1.0478 0.033 Uiso 1 1 calc R U
N61 N -0.30121(10) 0.25142(8) 0.65729(4) 0.02038(16) Uani 1 1 d . .
C62 C -0.46711(11) 0.33121(9) 0.67422(5) 0.01823(16) Uani 1 1 d . .
H62 H -0.5100 0.4237 0.6482 0.022 Uiso 1 1 calc R U
C63 C -0.57986(11) 0.28501(9) 0.72823(4) 0.01585(16) Uani 1 1 d . .
C64 C -0.51612(12) 0.14994(9) 0.76603(5) 0.02074(18) Uani 1 1 d . .
H64 H -0.5884 0.1153 0.8037 0.025 Uiso 1 1 calc R U
C65 C -0.34500(12) 0.06583(10) 0.74807(6) 0.0250(2) Uani 1 1 d . .
H65 H -0.2993 -0.0274 0.7729 0.030 Uiso 1 1 calc R U
C66 C -0.24246(12) 0.12000(10) 0.69360(5) 0.02242(18) Uani 1 1 d . .
H66 H -0.1259 0.0620 0.6814 0.027 Uiso 1 1 calc R U
C67 C -0.76520(11) 0.38253(9) 0.74296(5) 0.01880(17) Uani 1 1 d . .
H67A H -0.7575 0.4664 0.7601 0.023 Uiso 1 1 calc R U
H67B H -0.8253 0.4152 0.6975 0.023 Uiso 1 1 calc R U

loop_
_atom_site_aniso_label
_atom_site_aniso_U_11
_atom_site_aniso_U_22
_atom_site_aniso_U_33
_atom_site_aniso_U_23
_atom_site_aniso_U_13
_atom_site_aniso_U_12
N11 0.0152(3) 0.0187(3) 0.0144(3) -0.0001(3) 0.0024(2) -0.0046(3)
C12 0.0184(4) 0.0189(4) 0.0147(4) -0.0015(3) 0.0028(3) -0.0072(3)
N13 0.0198(3) 0.0260(4) 0.0174(4) -0.0024(3) 0.0033(3) -0.0120(3)
C14 0.0187(4) 0.0281(4) 0.0190(4) -0.0025(3) 0.0009(3) -0.0103(3)
C15 0.0170(4) 0.0250(4) 0.0167(4) -0.0027(3) -0.0002(3) -0.0059(3)
N21 0.0343(4) 0.0337(4) 0.0170(4) -0.0039(3) 0.0034(3) -0.0236(4)
C22 0.0246(4) 0.0218(4) 0.0164(4) -0.0015(3) 0.0029(3) -0.0135(3)
N23 0.0291(4) 0.0318(4) 0.0224(4) -0.0020(3) 0.0035(3) -0.0202(3)
C24 0.0363(6) 0.0399(6) 0.0289(5) -0.0044(4) 0.0004(4) -0.0269(5)
C25 0.0425(6) 0.0417(6) 0.0233(5) -0.0049(4) -0.0003(4) -0.0289(5)
N31 0.0165(3) 0.0262(4) 0.0195(4) -0.0037(3) 0.0027(3) -0.0098(3)
C32 0.0181(4) 0.0194(4) 0.0163(4) -0.0008(3) 0.0021(3) -0.0078(3)
C33 0.0151(3) 0.0174(4) 0.0143(4) -0.0015(3) 0.0017(3) -0.0066(3)
C34 0.0172(4) 0.0186(4) 0.0211(4) 0.0000(3) 0.0013(3) -0.0070(3)
C35 0.0187(4) 0.0187(4) 0.0290(5) -0.0004(3) -0.0001(3) -0.0050(3)
C36 0.0144(4) 0.0243(4) 0.0273(5) -0.0058(3) 0.0010(3) -0.0047(3)
C37 0.0176(4) 0.0180(4) 0.0164(4) 0.0021(3) 0.0047(3) -0.0037(3)
C71 0.0163(4) 0.0209(4) 0.0157(4) -0.0028(3) 0.0025(3) -0.0076(3)
O71 0.0155(3) 0.0252(3) 0.0316(4) 0.0035(3) 0.0053(3) -0.0043(3)
O72 0.0204(3) 0.0254(3) 0.0241(3) 0.0054(3) 0.0025(2) -0.0078(3)
C72 0.0165(4) 0.0183(4) 0.0206(4) 0.0001(3) 0.0037(3) -0.0068(3)
C73 0.0166(4) 0.0177(4) 0.0186(4) -0.0008(3) 0.0036(3) -0.0072(3)
C74 0.0164(4) 0.0171(4) 0.0189(4) -0.0009(3) 0.0034(3) -0.0066(3)
C75 0.0172(4) 0.0176(4) 0.0195(4) 0.0007(3) 0.0040(3) -0.0068(3)
C76 0.0166(4) 0.0195(4) 0.0153(4) -0.0024(3) 0.0019(3) -0.0063(3)
O76 0.0157(3) 0.0246(3) 0.0321(4) 0.0040(3) 0.0060(3) -0.0041(3)
O77 0.0206(3) 0.0255(3) 0.0244(3) 0.0068(3) 0.0020(2) -0.0079(3)
N41 0.0152(3) 0.0195(3) 0.0150(3) -0.0011(3) 0.0023(2) -0.0052(3)
C42 0.0159(3) 0.0191(4) 0.0155(4) -0.0014(3) 0.0023(3) -0.0067(3)
N43 0.0226(4) 0.0244(4) 0.0175(4) -0.0030(3) 0.0036(3) -0.0132(3)
C44 0.0228(4) 0.0256(4) 0.0214(4) -0.0060(3) 0.0027(3) -0.0128(3)
C45 0.0188(4) 0.0229(4) 0.0183(4) -0.0048(3) 0.0018(3) -0.0071(3)
N51 0.0244(4) 0.0292(4) 0.0167(4) -0.0011(3) 0.0009(3) -0.0167(3)
C52 0.0178(4) 0.0214(4) 0.0160(4) 0.0005(3) 0.0008(3) -0.0090(3)
N53 0.0237(4) 0.0285(4) 0.0214(4) 0.0031(3) -0.0006(3) -0.0158(3)
C54 0.0281(5) 0.0314(5) 0.0269(5) 0.0030(4) -0.0047(4) -0.0193(4)
C55 0.0304(5) 0.0353(5) 0.0230(5) -0.0022(4) -0.0038(4) -0.0204(4)
N61 0.0161(3) 0.0257(4) 0.0203(4) -0.0048(3) 0.0031(3) -0.0088(3)
C62 0.0178(4) 0.0201(4) 0.0165(4) -0.0007(3) 0.0018(3) -0.0078(3)
C63 0.0151(3) 0.0174(4) 0.0151(4) -0.0021(3) 0.0008(3) -0.0061(3)
C64 0.0176(4) 0.0185(4) 0.0243(4) 0.0007(3) 0.0022(3) -0.0068(3)
C65 0.0184(4) 0.0188(4) 0.0341(5) 0.0006(4) 0.0007(3) -0.0045(3)
C66 0.0153(4) 0.0232(4) 0.0283(5) -0.0059(3) 0.0015(3) -0.0055(3)
C67 0.0174(4) 0.0188(4) 0.0159(4) 0.0023(3) 0.0036(3) -0.0046(3)

loop_
_atom_type_symbol
_atom_type_description
_atom_type_scat_dispersion_real
_atom_type_scat_dispersion_imag
_atom_type_scat_source
C C 0.0033 0.0016 'International Tables Vol C Tables 4.2.6.8 and 6.1.1.4'
H H 0.0000 0.0000 'International Tables Vol C Tables 4.2.6.8 and 6.1.1.4'
N N 0.0061 0.0033 'International Tables Vol C Tables 4.2.6.8 and 6.1.1.4'
O O 0.0106 0.0060 'International Tables Vol C Tables 4.2.6.8 and 6.1.1.4'

loop_
_geom_angle_atom_site_label_1
_geom_angle_atom_site_label_2
_geom_angle_atom_site_label_3
_geom_angle
C12 N11 C15 106.90(7)
C12 N11 C37 128.66(8)
C15 N11 C37 124.33(8)
N13 C12 N11 111.22(8)
N13 C12 C22 124.47(8)
N11 C12 C22 124.17(8)
C12 N13 C14 105.44(7)
C15 C14 N13 110.25(8)
C15 C14 H14 124.9
N13 C14 H14 124.9
C14 C15 N11 106.17(8)
C14 C15 H15 126.9
N11 C15 H15 126.9
C22 N21 C25 106.82(8)
C22 N21 H21 127.8(8)
C25 N21 H21 125.4(8)
N23 C22 N21 111.83(8)
N23 C22 C12 126.03(8)
N21 C22 C12 121.98(8)
C22 N23 C24 104.97(8)
C25 C24 N23 110.19(9)
C25 C24 H24 124.9
N23 C24 H24 124.9
C24 C25 N21 106.18(9)
C24 C25 H25 126.9
N21 C25 H25 126.9
C32 N31 C36 118.00(8)
N31 C32 C33 123.24(8)
N31 C32 H32 118.4
C33 C32 H32 118.4
C34 C33 C32 118.15(8)
C34 C33 C37 123.48(7)
C32 C33 C37 118.36(7)
C33 C34 C35 118.94(8)
C33 C34 H34 120.5
C35 C34 H34 120.5
C36 C35 C34 118.94(8)
C36 C35 H35 120.5
C34 C35 H35 120.5
N31 C36 C35 122.72(8)
N31 C36 H36 118.6
C35 C36 H36 118.6
N11 C37 C33 114.08(7)
N11 C37 H37A 108.7
C33 C37 H37A 108.7
N11 C37 H37B 108.7
C33 C37 H37B 108.7
H37A C37 H37B 107.6
O72 C71 O71 123.12(8)
O72 C71 C72 124.50(8)
O71 C71 C72 112.37(7)
C71 O71 H71 110.0(8)
C71 C72 C73 113.70(7)
C71 C72 H72A 108.8
C73 C72 H72A 108.8
C71 C72 H72B 108.8
C73 C72 H72B 108.8
H72A C72 H72B 107.7
C72 C73 C74 112.24(7)
C72 C73 H73A 109.2
C74 C73 H73A 109.2
C72 C73 H73B 109.2
C74 C73 H73B 109.2
H73A C73 H73B 107.9
C75 C74 C73 112.18(7)
C75 C74 H74A 109.2
C73 C74 H74A 109.2
C75 C74 H74B 109.2
C73 C74 H74B 109.2
H74A C74 H74B 107.9
C76 C75 C74 113.82(7)
C76 C75 H75A 108.8
C74 C75 H75A 108.8
C76 C75 H75B 108.8
C74 C75 H75B 108.8
H75A C75 H75B 107.7
O77 C76 O76 122.91(8)
O77 C76 C75 124.44(8)
O76 C76 C75 112.64(7)
C76 O76 H76 110.3(9)
C42 N41 C45 107.10(7)
C42 N41 C67 128.74(8)
C45 N41 C67 124.05(8)
N43 C42 N41 111.12(8)
N43 C42 C52 124.01(8)
N41 C42 C52 124.87(8)
C42 N43 C44 105.42(7)
C45 C44 N43 110.33(8)
C45 C44 H44 124.8
N43 C44 H44 124.8
C44 C45 N41 106.02(8)
C44 C45 H45 127.0
N41 C45 H45 127.0
C52 N51 C55 107.01(8)
C52 N51 H51 128.4(8)
C55 N51 H51 124.5(8)
N53 C52 N51 111.81(8)
N53 C52 C42 126.43(8)
N51 C52 C42 121.75(8)
C52 N53 C54 104.77(8)
C55 C54 N53 110.49(8)
C55 C54 H54 124.8
N53 C54 H54 124.8
C54 C55 N51 105.91(9)
C54 C55 H55 127.0
N51 C55 H55 127.0
C62 N61 C66 118.08(8)
N61 C62 C63 123.16(8)
N61 C62 H62 118.4
C63 C62 H62 118.4
C64 C63 C62 118.03(8)
C64 C63 C67 122.76(8)
C62 C63 C67 119.20(7)
C63 C64 C65 119.12(8)
C63 C64 H64 120.4
C65 C64 H64 120.4
C66 C65 C64 119.00(8)
C66 C65 H65 120.5
C64 C65 H65 120.5
N61 C66 C65 122.60(8)
N61 C66 H66 118.7
C65 C66 H66 118.7
N41 C67 C63 112.60(7)
N41 C67 H67A 109.1
C63 C67 H67A 109.1
N41 C67 H67B 109.1
C63 C67 H67B 109.1
H67A C67 H67B 107.8

loop_
_geom_bond_atom_site_label_1
_geom_bond_atom_site_label_2
_geom_bond_distance
N11 C12 1.3657(11)
N11 C15 1.3795(12)
N11 C37 1.4604(11)
C12 N13 1.3308(11)
C12 C22 1.4530(12)
N13 C14 1.3789(12)
C14 C15 1.3637(12)
C14 H14 0.9500
C15 H15 0.9500
N21 C22 1.3545(12)
N21 C25 1.3740(13)
N21 H21 0.944(14)
C22 N23 1.3309(11)
N23 C24 1.3755(13)
C24 C25 1.3664(15)
C24 H24 0.9500
C25 H25 0.9500
N31 C32 1.3394(11)
N31 C36 1.3427(13)
C32 C33 1.3941(11)
C32 H32 0.9500
C33 C34 1.3876(12)
C33 C37 1.5088(12)
C34 C35 1.3930(12)
C34 H34 0.9500
C35 C36 1.3834(13)
C35 H35 0.9500
C36 H36 0.9500
C37 H37A 0.9900
C37 H37B 0.9900
C71 O72 1.2145(11)
C71 O71 1.3317(11)
C71 C72 1.5081(12)
O71 H71 0.945(15)
C72 C73 1.5222(12)
C72 H72A 0.9900
C72 H72B 0.9900
C73 C74 1.5265(13)
C73 H73A 0.9900
C73 H73B 0.9900
C74 C75 1.5233(12)
C74 H74A 0.9900
C74 H74B 0.9900
C75 C76 1.5056(12)
C75 H75A 0.9900
C75 H75B 0.9900
C76 O77 1.2164(11)
C76 O76 1.3299(11)
O76 H76 0.897(15)
N41 C42 1.3662(11)
N41 C45 1.3800(12)
N41 C67 1.4601(11)
C42 N43 1.3327(11)
C42 C52 1.4518(12)
N43 C44 1.3804(12)
C44 C45 1.3653(13)
C44 H44 0.9500
C45 H45 0.9500
N51 C52 1.3554(12)
N51 C55 1.3705(12)
N51 H51 0.921(14)
C52 N53 1.3290(11)
N53 C54 1.3742(13)
C54 C55 1.3660(14)
C54 H54 0.9500
C55 H55 0.9500
N61 C62 1.3408(11)
N61 C66 1.3439(13)
C62 C63 1.3955(11)
C62 H62 0.9500
C63 C64 1.3873(12)
C63 C67 1.5111(12)
C64 C65 1.3911(13)
C64 H64 0.9500
C65 C66 1.3831(13)
C65 H65 0.9500
C66 H66 0.9500
C67 H67A 0.9900
C67 H67B 0.9900

loop_
_geom_hbond_atom_site_label_D
_geom_hbond_atom_site_label_H
_geom_hbond_atom_site_label_A
_geom_hbond_distance_DH
_geom_hbond_distance_HA
_geom_hbond_distance_DA
_geom_hbond_angle_DHA
_geom_hbond_site_symmetry_A
N21 H21 N43 0.944(14) 1.974(14) 2.8715(12) 158.2(12) 1_854
N51 H51 N13 0.921(14) 1.995(14) 2.8710(12) 158.3(12) 1_256
O71 H71 N31 0.945(15) 1.755(15) 2.6977(11) 175.2(13) .
O76 H76 N61 0.897(15) 1.806(15) 2.7013(11) 174.9(13) .

loop_
_geom_torsion_atom_site_label_1
_geom_torsion_atom_site_label_2
_geom_torsion_atom_site_label_3
_geom_torsion_atom_site_label_4
_geom_torsion
C15 N11 C12 N13 1.39(10)
C37 N11 C12 N13 -174.85(8)
C15 N11 C12 C22 -174.44(8)
C37 N11 C12 C22 9.32(14)
N11 C12 N13 C14 -0.92(10)
C22 C12 N13 C14 174.89(8)
C12 N13 C14 C15 0.10(10)
N13 C14 C15 N11 0.73(10)
C12 N11 C15 C14 -1.25(10)
C37 N11 C15 C14 175.19(8)
C25 N21 C22 N23 0.40(12)
C25 N21 C22 C12 -175.25(9)
N13 C12 C22 N23 -169.37(9)
N11 C12 C22 N23 5.91(15)
N13 C12 C22 N21 5.63(14)
N11 C12 C22 N21 -179.09(8)
N21 C22 N23 C24 -0.17(11)
C12 C22 N23 C24 175.27(9)
C22 N23 C24 C25 -0.13(12)
N23 C24 C25 N21 0.37(13)
C22 N21 C25 C24 -0.45(12)
C36 N31 C32 C33 -0.60(13)
N31 C32 C33 C34 -0.01(13)
N31 C32 C33 C37 -179.34(8)
C32 C33 C34 C35 0.37(13)
C37 C33 C34 C35 179.67(8)
C33 C34 C35 C36 -0.13(14)
C32 N31 C36 C35 0.86(14)
C34 C35 C36 N31 -0.50(15)
C12 N11 C37 C33 -89.49(11)
C15 N11 C37 C33 94.87(10)
C34 C33 C37 N11 3.02(12)
C32 C33 C37 N11 -177.67(7)
O72 C71 C72 C73 -11.39(13)
O71 C71 C72 C73 170.06(8)
C71 C72 C73 C74 177.10(8)
C72 C73 C74 C75 -179.82(7)
C73 C74 C75 C76 -176.73(8)
C74 C75 C76 O77 12.27(13)
C74 C75 C76 O76 -169.30(8)
C45 N41 C42 N43 -1.29(10)
C67 N41 C42 N43 -177.61(8)
C45 N41 C42 C52 178.60(8)
C67 N41 C42 C52 2.28(14)
N41 C42 N43 C44 0.96(10)
C52 C42 N43 C44 -178.93(8)
C42 N43 C44 C45 -0.26(10)
N43 C44 C45 N41 -0.50(10)
C42 N41 C45 C44 1.06(10)
C67 N41 C45 C44 177.59(8)
C55 N51 C52 N53 0.87(11)
C55 N51 C52 C42 -177.87(8)
N43 C42 C52 N53 175.11(9)
N41 C42 C52 N53 -4.76(14)
N43 C42 C52 N51 -6.34(14)
N41 C42 C52 N51 173.79(8)
N51 C52 N53 C54 -0.91(11)
C42 C52 N53 C54 177.76(9)
C52 N53 C54 C55 0.61(11)
N53 C54 C55 N51 -0.10(12)
C52 N51 C55 C54 -0.44(11)
C66 N61 C62 C63 0.99(13)
N61 C62 C63 C64 0.08(13)
N61 C62 C63 C67 -179.57(8)
C62 C63 C64 C65 -0.98(13)
C67 C63 C64 C65 178.67(9)
C63 C64 C65 C66 0.80(14)
C62 N61 C66 C65 -1.19(14)
C64 C65 C66 N61 0.30(15)
C42 N41 C67 C63 88.25(11)
C45 N41 C67 C63 -87.50(10)
C64 C63 C67 N41 -4.62(12)
C62 C63 C67 N41 175.02(7)
